data_4319835
loop_
_publ_author_name
'Pascale Delangle'
'Christian Husson'
'Colette Lebrun'
'Jacques P\'ecaut'
'Philippe J. A. Vott\'ero'

_publ_section_title
;
 Solid State and Solution Studies of Lanthanide(III) Complexes of
 Cyclohexanetriols, Models of the Coordination Sites Found in Sugars
;
_journal_name_full 'Inorganic Chemistry'
_journal_page_first 2953
_journal_page_last 2962
_journal_paper_doi 10.1021/ic001160e
_journal_volume 40
_journal_year 2001
_chemical_formula_sum 'C12 H24 N3 O15 Pr'
_chemical_formula_weight 591.25
_chemical_name_systematic
;
 ?
;
_space_group_IT_number 14
_symmetry_cell_setting monoclinic
_symmetry_space_group_name_Hall '-P 2ybc'
_symmetry_space_group_name_H-M 'P 1 21/c 1'
_atom_sites_solution_hydrogens geom
_atom_sites_solution_primary direct
_atom_sites_solution_secondary difmap
_audit_creation_method SHELXL-97
_cell_angle_alpha 90.00
_cell_angle_beta 116.1350(10)
_cell_angle_gamma 90.00
_cell_formula_units_Z 4
_cell_length_a 14.4589(2)
_cell_length_b 12.13790(10)
_cell_length_c 13.30840(10)
_cell_measurement_temperature 293(2)
_cell_volume 2096.84(4)
_computing_cell_refinement 'Siemens XSCANS'
_computing_data_collection 'Siemens XSCANS'
_computing_data_reduction 'Siemens SHELXTL'
_computing_molecular_graphics 'Siemens SHELXTL'
_computing_publication_material 'Siemens SHELXTL'
_computing_structure_refinement 'SHELXL-97 (Sheldrick, 1997)'
_computing_structure_solution 'SHELXS-97 (Sheldrick, 1990)'
_diffrn_ambient_temperature 293(2)
_diffrn_measured_fraction_theta_full 0.897
_diffrn_measured_fraction_theta_max 0.897
_diffrn_measurement_method '\w scans'
_diffrn_radiation_monochromator graphite
_diffrn_radiation_source 'fine-focus sealed tube'
_diffrn_radiation_type MoK\a
_diffrn_radiation_wavelength 0.71073
_diffrn_reflns_av_R_equivalents 0.0331
_diffrn_reflns_av_sigmaI/netI 0.0353
_diffrn_reflns_limit_h_max 16
_diffrn_reflns_limit_h_min -16
_diffrn_reflns_limit_k_max 13
_diffrn_reflns_limit_k_min -14
_diffrn_reflns_limit_l_max 16
_diffrn_reflns_limit_l_min -15
_diffrn_reflns_number 9583
_diffrn_reflns_theta_full 26.14
_diffrn_reflns_theta_max 26.14
_diffrn_reflns_theta_min 1.57
_exptl_absorpt_coefficient_mu 2.403
_exptl_absorpt_correction_type none
_exptl_crystal_density_diffrn 1.873
_exptl_crystal_density_method 'not measured'
_exptl_crystal_F_000 1184
_refine_diff_density_max 0.757
_refine_diff_density_min -0.814
_refine_diff_density_rms 0.088
_refine_ls_extinction_coef 0.00265(19)
_refine_ls_extinction_expression Fc^*^=kFc[1+0.001xFc^2^\l^3^/sin(2\q)]^-1/4^
_refine_ls_extinction_method SHELXL
_refine_ls_goodness_of_fit_ref 1.077
_refine_ls_hydrogen_treatment mixed
_refine_ls_matrix_type full
_refine_ls_number_parameters 386
_refine_ls_number_reflns 3754
_refine_ls_number_restraints 0
_refine_ls_restrained_S_all 1.077
_refine_ls_R_factor_all 0.0249
_refine_ls_R_factor_gt 0.0223
_refine_ls_shift/su_max 0.012
_refine_ls_shift/su_mean 0.001
_refine_ls_structure_factor_coef Fsqd
_refine_ls_weighting_details 'calc w=1/[\s^2^(Fo^2^)+(0.0314P)^2^+0.0000P] where P=(Fo^2^+2Fc^2^)/3'
_refine_ls_weighting_scheme calc
_refine_ls_wR_factor_gt 0.0565
_refine_ls_wR_factor_ref 0.0574
_reflns_number_gt 3433
_reflns_number_total 3754
_reflns_threshold_expression >2sigma(I)
_cod_data_source_file ic001160e_6.cif
_cod_data_source_block 8
_cod_depositor_comments
;
The following automatic conversions were performed:

'_symmetry_cell_setting' value 'Monoclinic' changed to 'monoclinic'
according to the built-in table from CIF Core dictionary named
'cif_core.dic' version 2.4.1 from 2010-06-29.

Automatic conversion script
Id: cif_fix_values 1646 2011-03-28 12:23:43Z adriana 
;
_cod_original_cell_volume 2096.83(4)
_cod_database_code 4319835

loop_
_symmetry_equiv_pos_as_xyz
'x, y, z'
'-x, y+1/2, -z+1/2'
'-x, -y, -z'
'x, -y-1/2, z-1/2'

loop_
_atom_site_label
_atom_site_type_symbol
_atom_site_fract_x
_atom_site_fract_y
_atom_site_fract_z
_atom_site_U_iso_or_equiv
_atom_site_adp_type
_atom_site_occupancy
_atom_site_symmetry_multiplicity
_atom_site_calc_flag
_atom_site_refinement_flags
_atom_site_disorder_assembly
_atom_site_disorder_group
Pr Pr 0.162795(10) 0.678436(11) 0.110966(10) 0.01622(8) Uani 1 1 d . . .
O1 O 0.16768(14) 0.47811(17) 0.11960(15) 0.0247(4) Uani 1 1 d . . .
H1O H 0.119(3) 0.440(3) 0.105(3) 0.052(12) Uiso 1 1 d . . .
O2 O 0.30875(15) 0.58708(16) 0.28429(16) 0.0252(4) Uani 1 1 d . . .
H2O H 0.362(3) 0.617(3) 0.340(4) 0.065(13) Uiso 1 1 d . . .
O3 O 0.31566(15) 0.61308(17) 0.09164(17) 0.0268(4) Uani 1 1 d . . .
H3O H 0.334(3) 0.646(3) 0.049(4) 0.060(13) Uiso 1 1 d . . .
O11 O 0.18301(16) 0.83331(15) 0.00104(19) 0.0211(4) Uani 1 1 d . . .
H11O H 0.173(3) 0.827(3) -0.050(3) 0.032(12) Uiso 1 1 d . . .
O12 O 0.06897(14) 0.86005(16) 0.10915(16) 0.0221(4) Uani 1 1 d . . .
H12O H 0.052(3) 0.868(3) 0.154(3) 0.044(11) Uiso 1 1 d . . .
O13 O 0.27298(16) 0.82798(14) 0.23354(17) 0.0226(4) Uani 1 1 d . . .
H13O H 0.309(3) 0.816(2) 0.294(3) 0.027(10) Uiso 1 1 d . . .
O21 O -0.03762(16) 0.62641(18) 0.26333(17) 0.0348(5) Uani 1 1 d . . .
O22 O -0.01011(15) 0.62317(18) 0.11468(16) 0.0319(5) Uani 1 1 d . . .
O23 O 0.11382(16) 0.66625(15) 0.27391(16) 0.0266(4) Uani 1 1 d . . .
O31 O -0.00112(15) 0.65140(18) -0.07428(16) 0.0281(4) Uani 1 1 d . . .
O32 O -0.01974(14) 0.61365(17) -0.24254(15) 0.0288(4) Uani 1 1 d . . .
O33 O 0.13297(14) 0.62464(16) -0.10161(16) 0.0263(4) Uani 1 1 d . . .
N1 N 0.01884(17) 0.63750(19) 0.21789(18) 0.0227(5) Uani 1 1 d . . .
N2 N 0.03711(17) 0.62937(18) -0.14229(18) 0.0222(5) Uani 1 1 d . . .
C1 C 0.2569(2) 0.4141(2) 0.1931(3) 0.0270(6) Uani 1 1 d . . .
H1 H 0.242(2) 0.384(3) 0.252(3) 0.033(8) Uiso 1 1 d . . .
C2 C 0.3457(2) 0.4943(2) 0.2449(2) 0.0252(6) Uani 1 1 d . . .
H2 H 0.400(2) 0.459(2) 0.306(3) 0.026(7) Uiso 1 1 d . . .
C3 C 0.3890(2) 0.5343(2) 0.1658(2) 0.0265(6) Uani 1 1 d . . .
H3 H 0.444(2) 0.573(2) 0.202(3) 0.024(8) Uiso 1 1 d . . .
C4 C 0.4068(2) 0.4407(3) 0.1008(3) 0.0353(7) Uani 1 1 d . . .
H4B H 0.463(3) 0.399(3) 0.151(3) 0.036(9) Uiso 1 1 d . . .
H4A H 0.434(3) 0.471(3) 0.051(3) 0.051(10) Uiso 1 1 d . . .
C5 C 0.3111(3) 0.3697(3) 0.0420(3) 0.0393(8) Uani 1 1 d . . .
H5B H 0.329(3) 0.311(3) 0.011(3) 0.055(12) Uiso 1 1 d . . .
H5A H 0.252(2) 0.413(2) -0.012(3) 0.033(8) Uiso 1 1 d . . .
C6 C 0.2782(3) 0.3230(2) 0.1275(3) 0.0365(8) Uani 1 1 d . . .
H6B H 0.220(3) 0.276(3) 0.094(3) 0.033(8) Uiso 1 1 d . . .
H6A H 0.333(3) 0.270(3) 0.186(3) 0.045(9) Uiso 1 1 d . . .
C11 C 0.1540(2) 0.9457(2) 0.0124(2) 0.0209(5) Uani 1 1 d . . .
H11 H 0.087(2) 0.962(2) -0.055(3) 0.026(7) Uiso 1 1 d . . .
C12 C 0.1380(2) 0.9500(2) 0.1174(2) 0.0192(5) Uani 1 1 d . . .
H12 H 0.108(2) 1.020(2) 0.119(2) 0.015(6) Uiso 1 1 d . . .
C13 C 0.2365(2) 0.9402(2) 0.2258(2) 0.0210(5) Uani 1 1 d . . .
H13B H 0.2200(19) 0.951(2) 0.287(2) 0.016(6) Uiso 1 1 d . . .
C14 C 0.3165(2) 1.0232(2) 0.2279(2) 0.0272(6) Uani 1 1 d . . .
H14B H 0.378(2) 1.014(2) 0.300(3) 0.032(8) Uiso 1 1 d . . .
H14A H 0.287(2) 1.099(2) 0.227(2) 0.027(8) Uiso 1 1 d . . .
C15 C 0.3365(2) 1.0131(3) 0.1250(3) 0.0319(7) Uani 1 1 d . . .
H15B H 0.384(3) 1.069(3) 0.129(3) 0.037(9) Uiso 1 1 d . . .
H15A H 0.363(2) 0.943(2) 0.123(2) 0.020(7) Uiso 1 1 d . . .
C16 C 0.2366(2) 1.0259(2) 0.0174(2) 0.0275(6) Uani 1 1 d . . .
H16B H 0.245(2) 1.017(3) -0.046(3) 0.035(9) Uiso 1 1 d . . .
H16A H 0.208(2) 1.102(2) 0.014(2) 0.027(7) Uiso 1 1 d . . .
N3 N 0.53465(18) 0.2626(2) 0.4935(2) 0.0336(6) Uani 1 1 d . . .
O41 O 0.5127(15) 0.3219(12) 0.5534(18) 0.038(3) Uani 0.50 1 d P . .
O42 O 0.47716(18) 0.2402(2) 0.39624(19) 0.0594(7) Uani 1 1 d . . .
O43 O 0.61735(17) 0.2083(2) 0.54438(17) 0.0387(5) Uani 1 1 d . . .
O41B O 0.5180(17) 0.3524(12) 0.5364(18) 0.047(4) Uani 0.50 1 d P . .

loop_
_atom_site_aniso_label
_atom_site_aniso_U_11
_atom_site_aniso_U_22
_atom_site_aniso_U_33
_atom_site_aniso_U_23
_atom_site_aniso_U_13
_atom_site_aniso_U_12
Pr 0.01645(10) 0.01724(11) 0.01311(10) -0.00051(5) 0.00481(7) -0.00196(5)
O1 0.0195(10) 0.0199(10) 0.0308(11) -0.0012(8) 0.0076(8) -0.0045(8)
O2 0.0250(10) 0.0254(11) 0.0168(9) -0.0018(8) 0.0015(8) 0.0011(8)
O3 0.0226(10) 0.0313(11) 0.0278(11) 0.0103(9) 0.0122(9) 0.0054(9)
O11 0.0297(11) 0.0195(10) 0.0139(11) -0.0015(8) 0.0093(9) 0.0003(7)
O12 0.0199(10) 0.0266(10) 0.0217(10) -0.0028(8) 0.0108(8) -0.0024(8)
O13 0.0245(11) 0.0220(10) 0.0135(10) 0.0015(8) 0.0012(9) -0.0002(7)
O21 0.0370(12) 0.0441(13) 0.0326(12) 0.0037(10) 0.0238(10) -0.0031(10)
O22 0.0295(11) 0.0495(13) 0.0157(10) -0.0049(10) 0.0090(8) -0.0127(10)
O23 0.0291(11) 0.0342(11) 0.0166(10) -0.0031(8) 0.0102(9) -0.0065(8)
O31 0.0237(10) 0.0432(11) 0.0197(10) -0.0094(9) 0.0117(8) -0.0105(9)
O32 0.0304(10) 0.0403(11) 0.0129(9) -0.0070(9) 0.0070(8) -0.0111(9)
O33 0.0209(10) 0.0317(11) 0.0243(10) -0.0038(9) 0.0080(8) -0.0007(8)
N1 0.0263(12) 0.0233(12) 0.0192(12) 0.0003(10) 0.0107(10) -0.0026(10)
N2 0.0258(13) 0.0206(12) 0.0200(12) -0.0024(9) 0.0098(10) -0.0072(10)
C1 0.0255(15) 0.0205(14) 0.0312(16) 0.0075(12) 0.0091(12) 0.0013(11)
C2 0.0231(14) 0.0208(14) 0.0228(14) 0.0020(11) 0.0020(11) 0.0028(11)
C3 0.0198(14) 0.0266(15) 0.0282(15) 0.0043(13) 0.0062(12) 0.0005(12)
C4 0.0296(17) 0.0359(18) 0.0419(19) -0.0002(15) 0.0172(15) 0.0084(14)
C5 0.0383(19) 0.038(2) 0.0389(19) -0.0140(16) 0.0144(16) 0.0066(16)
C6 0.0322(18) 0.0182(16) 0.049(2) -0.0054(13) 0.0082(16) -0.0014(13)
C11 0.0251(14) 0.0171(13) 0.0162(13) 0.0018(10) 0.0052(11) 0.0035(11)
C12 0.0192(12) 0.0129(13) 0.0251(14) -0.0020(10) 0.0093(11) 0.0004(11)
C13 0.0270(14) 0.0188(13) 0.0183(13) -0.0037(11) 0.0109(11) -0.0032(11)
C14 0.0281(15) 0.0239(15) 0.0240(15) -0.0036(12) 0.0065(12) -0.0072(12)
C15 0.0306(16) 0.0322(17) 0.0362(17) -0.0016(14) 0.0176(14) -0.0126(14)
C16 0.0390(16) 0.0234(15) 0.0230(15) 0.0013(12) 0.0163(13) -0.0035(13)
N3 0.0273(13) 0.0379(15) 0.0278(14) -0.0067(12) 0.0050(11) 0.0017(11)
O41 0.028(3) 0.028(7) 0.055(7) -0.019(5) 0.015(4) 0.002(5)
O42 0.0456(14) 0.0712(18) 0.0302(13) -0.0177(13) -0.0117(11) 0.0164(13)
O43 0.0327(12) 0.0573(13) 0.0194(11) 0.0006(10) 0.0052(9) 0.0185(11)
O41B 0.046(6) 0.028(7) 0.045(6) -0.015(5) 0.001(4) 0.009(5)

loop_
_atom_type_symbol
_atom_type_description
_atom_type_scat_dispersion_real
_atom_type_scat_dispersion_imag
_atom_type_scat_source
C C 0.0033 0.0016 'International Tables Vol C Tables 4.2.6.8 and 6.1.1.4'
H H 0.0000 0.0000 'International Tables Vol C Tables 4.2.6.8 and 6.1.1.4'
N N 0.0061 0.0033 'International Tables Vol C Tables 4.2.6.8 and 6.1.1.4'
O O 0.0106 0.0060 'International Tables Vol C Tables 4.2.6.8 and 6.1.1.4'
Pr Pr -0.2180 2.8214 'International Tables Vol C Tables 4.2.6.8 and 6.1.1.4'

loop_
_geom_angle_atom_site_label_1
_geom_angle_atom_site_label_2
_geom_angle_atom_site_label_3
_geom_angle
_geom_angle_site_symmetry_1
_geom_angle_site_symmetry_3
_geom_angle_publ_flag
O1 Pr O3 71.03(6) . . ?
O1 Pr O11 141.04(6) . . ?
O3 Pr O11 80.69(7) . . ?
O1 Pr O13 134.44(6) . . ?
O3 Pr O13 87.63(7) . . ?
O11 Pr O13 68.04(7) . . ?
O1 Pr O23 85.15(6) . . ?
O3 Pr O23 131.57(7) . . ?
O11 Pr O23 133.74(6) . . ?
O13 Pr O23 79.83(6) . . ?
O1 Pr O31 85.03(6) . . ?
O3 Pr O31 110.35(6) . . ?
O11 Pr O31 80.21(7) . . ?
O13 Pr O31 140.52(7) . . ?
O23 Pr O31 108.73(6) . . ?
O1 Pr O12 149.01(6) . . ?
O3 Pr O12 139.88(6) . . ?
O11 Pr O12 62.93(6) . . ?
O13 Pr O12 64.28(6) . . ?
O23 Pr O12 73.60(6) . . ?
O31 Pr O12 80.91(6) . . ?
O1 Pr O2 62.30(6) . . ?
O3 Pr O2 62.57(6) . . ?
O11 Pr O2 126.07(7) . . ?
O13 Pr O2 72.16(6) . . ?
O23 Pr O2 69.06(6) . . ?
O31 Pr O2 147.28(6) . . ?
O12 Pr O2 126.30(6) . . ?
O1 Pr O22 75.55(7) . . ?
O3 Pr O22 146.03(7) . . ?
O11 Pr O22 124.71(7) . . ?
O13 Pr O22 121.10(7) . . ?
O23 Pr O22 49.13(6) . . ?
O31 Pr O22 60.06(6) . . ?
O12 Pr O22 73.50(6) . . ?
O2 Pr O22 106.53(6) . . ?
O1 Pr O33 78.42(6) . . ?
O3 Pr O33 63.72(6) . . ?
O11 Pr O33 65.03(6) . . ?
O13 Pr O33 127.80(6) . . ?
O23 Pr O33 151.73(6) . . ?
O31 Pr O33 47.47(6) . . ?
O12 Pr O33 110.48(6) . . ?
O2 Pr O33 120.80(6) . . ?
O22 Pr O33 103.97(6) . . ?
C1 O1 Pr 124.36(15) . . ?
C2 O2 Pr 107.31(15) . . ?
C3 O3 Pr 124.29(16) . . ?
C11 O11 Pr 122.38(16) . . ?
C12 O12 Pr 107.47(14) . . ?
C13 O13 Pr 122.08(16) . . ?
N1 O22 Pr 97.14(14) . . ?
N1 O23 Pr 98.47(14) . . ?
N2 O31 Pr 101.61(14) . . ?
N2 O33 Pr 94.38(13) . . ?
O21 N1 O22 123.5(2) . . ?
O21 N1 O23 121.3(2) . . ?
O22 N1 O23 115.2(2) . . ?
O32 N2 O33 123.0(2) . . ?
O32 N2 O31 120.5(2) . . ?
O33 N2 O31 116.5(2) . . ?
O1 C1 C2 106.6(2) . . ?
O1 C1 C6 110.2(2) . . ?
C2 C1 C6 112.6(3) . . ?
O2 C2 C1 107.0(2) . . ?
O2 C2 C3 109.5(2) . . ?
C1 C2 C3 114.5(2) . . ?
O3 C3 C4 111.3(2) . . ?
O3 C3 C2 106.3(2) . . ?
C4 C3 C2 112.3(3) . . ?
C3 C4 C5 111.9(3) . . ?
C4 C5 C6 109.8(3) . . ?
C1 C6 C5 111.5(2) . . ?
O11 C11 C12 107.3(2) . . ?
O11 C11 C16 110.4(2) . . ?
C12 C11 C16 112.0(2) . . ?
O12 C12 C11 106.5(2) . . ?
O12 C12 C13 109.8(2) . . ?
C11 C12 C13 114.4(2) . . ?
O13 C13 C12 107.5(2) . . ?
O13 C13 C14 111.8(2) . . ?
C12 C13 C14 110.6(2) . . ?
C13 C14 C15 111.9(2) . . ?
C14 C15 C16 111.0(2) . . ?
C11 C16 C15 112.0(2) . . ?
O41 N3 O42 125.0(10) . . ?
O41 N3 O43 114.5(10) . . ?
O42 N3 O43 119.4(2) . . ?
O41 N3 O41B 20.6(12) . . ?
O42 N3 O41B 118.7(10) . . ?
O43 N3 O41B 120.9(10) . . ?

loop_
_geom_bond_atom_site_label_1
_geom_bond_atom_site_label_2
_geom_bond_distance
_geom_bond_site_symmetry_2
_geom_bond_publ_flag
Pr O1 2.434(2) . ?
Pr O3 2.4661(19) . ?
Pr O11 2.477(2) . ?
Pr O13 2.4908(19) . ?
Pr O23 2.5648(19) . ?
Pr O31 2.580(2) . ?
Pr O12 2.5830(19) . ?
Pr O2 2.5914(19) . ?
Pr O22 2.6099(19) . ?
Pr O33 2.7461(19) . ?
O1 C1 1.454(3) . ?
O2 C2 1.440(3) . ?
O3 C3 1.446(3) . ?
O11 C11 1.454(3) . ?
O12 C12 1.450(3) . ?
O13 C13 1.448(3) . ?
O21 N1 1.219(3) . ?
O22 N1 1.259(3) . ?
O23 N1 1.289(3) . ?
O31 N2 1.279(3) . ?
O32 N2 1.235(3) . ?
O33 N2 1.248(3) . ?
C1 C2 1.513(4) . ?
C1 C6 1.522(4) . ?
C2 C3 1.523(4) . ?
C3 C4 1.518(4) . ?
C4 C5 1.523(5) . ?
C5 C6 1.524(5) . ?
C11 C12 1.514(4) . ?
C11 C16 1.520(4) . ?
C12 C13 1.520(4) . ?
C13 C14 1.524(4) . ?
C14 C15 1.525(4) . ?
C15 C16 1.530(4) . ?
N3 O41 1.21(2) . ?
N3 O42 1.222(3) . ?
N3 O43 1.268(3) . ?
N3 O41B 1.30(2) . ?

loop_
_geom_hbond_atom_site_label_D
_geom_hbond_atom_site_label_H
_geom_hbond_atom_site_label_A
_geom_hbond_distance_DH
_geom_hbond_distance_HA
_geom_hbond_distance_DA
_geom_hbond_angle_DHA
_geom_hbond_site_symmetry_A
O1 H1O O31 0.79(4) 1.92(4) 2.712(3) 178(4) 3_565
O2 H2O O41 0.88(4) 1.89(5) 2.76(2) 172(4) 3_666
O2 H2O O41B 0.88(4) 1.83(5) 2.69(2) 167(4) 3_666
O3 H3O O43 0.84(4) 1.83(4) 2.664(3) 175(4) 2_655
O11 H11O O23 0.63(4) 2.12(4) 2.734(3) 167(4) 4_575
O12 H12O O32 0.75(4) 2.07(4) 2.806(3) 170(4) 4_576
O13 H13O O43 0.76(4) 1.96(4) 2.705(3) 170(4) 3_666
